data_2235282
loop_
_publ_author_name
'Suzuki, Akihiro'
'Takizawa, Takeo'
'Hidaka, Chiharu'
'Shigetaka, Nomura'
'Kitajima, Ittetsu'

_publ_section_title
;
 A novel monoclinic phase of impurity-doped CaGa~2~S~4~ as a phosphor with
 high emission intensity
;
_journal_coeditor_code WM2605
_journal_issue 6
_journal_name_full 'Acta Crystallographica Section E'
_journal_page_first i42
_journal_paper_doi 10.1107/S1600536812019113
_journal_volume 68
_journal_year 2012
_chemical_formula_iupac 'Ca Ga2 S4'
_chemical_formula_structural 'Ca Ga2 S4'
_chemical_formula_sum 'Ca Ga2 S4'
_chemical_formula_weight 307.76
_chemical_name_systematic
;
calcium tetrathiodigallate(III)
;
_space_group_IT_number 14
_symmetry_cell_setting monoclinic
_symmetry_space_group_name_Hall '-P 2yab'
_symmetry_space_group_name_H-M 'P 1 21/a 1'
_atom_sites_solution_primary direct
_atom_sites_solution_secondary difmap
_cell_angle_alpha 90.0000
_cell_angle_beta 109.413(5)
_cell_angle_gamma 90.0000
_cell_formula_units_Z 8
_cell_length_a 6.841(3)
_cell_length_b 27.069(9)
_cell_length_c 7.231(3)
_cell_measurement_reflns_used 3521
_cell_measurement_temperature 270.1
_cell_measurement_theta_max 27.5
_cell_measurement_theta_min 3.2
_cell_volume 1262.9(9)
_computing_cell_refinement 'CrystalClear (Rigaku/MSC and Rigaku, 2006)'
_computing_data_collection 'CrystalClear (Rigaku/MSC and Rigaku, 2006)'
_computing_data_reduction 'CrystalStructure (Rigaku/MSC and Rigaku, 2006)'
_computing_molecular_graphics 'VESTA 3 (Momma & Izumi, 2011)'
_computing_publication_material 'CrystalStructure (Rigaku/MSC and Rigaku, 2006)'
_computing_structure_refinement 'CRYSTALS (Betteridge <i>et al.</i>, 2003)'
_computing_structure_solution 'SIR92 (Altomare <i>et al.</i>, 1994)'
_diffrn_ambient_temperature 270
_diffrn_detector_area_resol_mean 7.31
_diffrn_measured_fraction_theta_full 0.991
_diffrn_measured_fraction_theta_max 0.991
_diffrn_measurement_device_type 'Rigaku Saturn724+'
_diffrn_measurement_method \w
_diffrn_radiation_monochromator graphite
_diffrn_radiation_type 'Mo K\a'
_diffrn_radiation_wavelength 0.71075
_diffrn_reflns_av_R_equivalents 0.047
_diffrn_reflns_limit_h_max 6
_diffrn_reflns_limit_h_min -8
_diffrn_reflns_limit_k_max 26
_diffrn_reflns_limit_k_min -35
_diffrn_reflns_limit_l_max 9
_diffrn_reflns_limit_l_min -9
_diffrn_reflns_number 8869
_diffrn_reflns_theta_full 27.46
_diffrn_reflns_theta_max 27.46
_exptl_absorpt_coefficient_mu 10.521
_exptl_absorpt_correction_T_max 0.591
_exptl_absorpt_correction_T_min 0.417
_exptl_absorpt_correction_type multi-scan
_exptl_absorpt_process_details '(<i>REQABS</i>; Jacobson, 1998)'
_exptl_crystal_colour colorless
_exptl_crystal_density_diffrn 3.237
_exptl_crystal_density_method 'not measured'
_exptl_crystal_description block
_exptl_crystal_F_000 1168.00
_exptl_crystal_size_max 0.10
_exptl_crystal_size_mid 0.10
_exptl_crystal_size_min 0.05
_refine_diff_density_max 2.64
_refine_diff_density_min -3.10
_refine_ls_extinction_method none
_refine_ls_goodness_of_fit_ref 1.205
_refine_ls_hydrogen_treatment undef
_refine_ls_number_parameters 127
_refine_ls_number_reflns 2869
_refine_ls_R_factor_gt 0.0379
_refine_ls_shift/su_max 0.0000
_refine_ls_structure_factor_coef Fsqd
_refine_ls_weighting_details
;
Chebychev polynomial with 3 parameters (Carruthers & Watkin, 1979)
6334.0000    8721.6900    0.0000
;
_refine_ls_weighting_scheme calc
_refine_ls_wR_factor_ref 0.0497
_reflns_number_gt 256
_reflns_number_total 2869
_reflns_threshold_expression F^2^>2\s(F^2^)
_cod_data_source_file wm2605.cif
_cod_data_source_block I
_cod_original_cell_volume 1262.9(8)
_cod_original_sg_symbol_H-M 'P 21/a'
_cod_database_code 2235282
_cod_database_fobs_code 2235282

loop_
_symmetry_equiv_pos_site_id
_symmetry_equiv_pos_as_xyz
1 +X,+Y,+Z
2 1/2-X,1/2+Y,-Z
3 -X,-Y,-Z
4 1/2+X,1/2-Y,+Z

loop_
_atom_site_type_symbol
_atom_site_label
_atom_site_fract_x
_atom_site_fract_y
_atom_site_fract_z
_atom_site_U_iso_or_equiv
_atom_site_adp_type
_atom_site_calc_flag
_atom_site_occupancy
_atom_site_symmetry_multiplicity
Ga Ga1 0.41763(6) 0.234320(10) 0.54983(6) 0.01027(10) Uani d 1.00 1
Ga Ga2 0.63163(6) 0.150170(10) 0.29040(6) 0.01047(10) Uani d 1.00 1
Ga Ga3 -0.05236(6) 0.052250(10) 0.27118(6) 0.01054(10) Uani d 1.00 1
Ga Ga4 0.23350(6) 0.064220(10) 0.01510(6) 0.01095(10) Uani d 1.00 1
Ca Ca1 -0.44242(12) 0.07086(3) -0.32662(11) 0.0133(2) Uani d 1.00 1
Ca Ca2 0.09658(12) 0.19323(3) 0.04330(11) 0.0145(2) Uani d 1.00 1
S S1 -0.08531(14) 0.09720(3) -0.01062(13) 0.0114(2) Uani d 1.00 1
S S2 -0.13487(14) 0.09906(4) 0.49207(13) 0.0125(2) Uani d 1.00 1
S S3 0.24485(13) 0.25319(4) 0.75754(13) 0.0128(2) Uani d 1.00 1
S S4 0.37219(14) 0.15701(3) 0.42780(13) 0.0115(2) Uani d 1.00 1
S S5 0.28330(14) 0.02921(3) 0.31401(13) 0.0112(2) Uani d 1.00 1
S S6 0.30654(14) 0.27904(3) 0.26168(13) 0.0114(2) Uani d 1.00 1
S S7 -0.26440(15) -0.01372(4) 0.21648(14) 0.0157(2) Uani d 1.00 1
S S8 0.42875(14) 0.13001(3) -0.02150(13) 0.0118(2) Uani d 1.00 1

loop_
_atom_site_aniso_label
_atom_site_aniso_U_11
_atom_site_aniso_U_22
_atom_site_aniso_U_33
_atom_site_aniso_U_12
_atom_site_aniso_U_13
_atom_site_aniso_U_23
Ga1 0.0099(2) 0.0137(2) 0.0084(2) 0.00054(16) 0.00453(16) -0.00112(16)
Ga2 0.0109(2) 0.0120(2) 0.0094(2) 0.00015(16) 0.00450(16) -0.00010(16)
Ga3 0.0111(2) 0.0126(2) 0.0100(2) 0.00015(16) 0.00645(16) -0.00067(16)
Ga4 0.0114(2) 0.0141(2) 0.0091(2) -0.00123(17) 0.00581(16) -0.00087(16)
Ca1 0.0127(4) 0.0164(4) 0.0114(3) -0.0016(3) 0.0049(3) 0.0007(3)
Ca2 0.0146(4) 0.0145(4) 0.0140(4) -0.0003(3) 0.0044(3) -0.0005(3)
S1 0.0106(4) 0.0161(4) 0.0078(4) 0.0007(3) 0.0037(3) 0.0016(3)
S2 0.0153(4) 0.0151(5) 0.0084(4) 0.0037(3) 0.0056(3) -0.0004(3)
S3 0.0074(4) 0.0234(5) 0.0088(4) 0.0017(3) 0.0043(3) -0.0004(3)
S4 0.0134(4) 0.0118(4) 0.0114(4) -0.0002(3) 0.0069(3) -0.0008(3)
S5 0.0118(4) 0.0151(4) 0.0070(4) 0.0024(3) 0.0035(3) 0.0015(3)
S6 0.0135(5) 0.0130(4) 0.0094(4) 0.0015(3) 0.0062(3) 0.0006(3)
S7 0.0197(5) 0.0167(5) 0.0168(5) -0.0072(3) 0.0142(4) -0.0073(3)
S8 0.0124(4) 0.0145(4) 0.0093(4) -0.0029(3) 0.0049(3) -0.0019(3)

loop_
_atom_type_symbol
_atom_type_description
_atom_type_scat_dispersion_real
_atom_type_scat_dispersion_imag
_atom_type_scat_source
Ca Ca 0.226 0.306
;
International Tables for Crystallography
(1992, Vol. C, Tables 4.2.6.8 and 6.1.1.4)
;
Ga Ga 0.231 1.608
;
International Tables for Crystallography
(1992, Vol. C, Tables 4.2.6.8 and 6.1.1.4)
;
S S 0.125 0.123
;
International Tables for Crystallography
(1992, Vol. C, Tables 4.2.6.8 and 6.1.1.4)
;

loop_
_geom_angle_atom_site_label_1
_geom_angle_atom_site_label_2
_geom_angle_atom_site_label_3
_geom_angle_site_symmetry_1
_geom_angle_site_symmetry_3
_geom_angle
S3 Ga1 S3 . 4_555 98.37(3)
S3 Ga1 S4 . . 115.87(4)
S3 Ga1 S6 . . 113.19(3)
S3 Ga1 S4 4_555 . 112.04(3)
S3 Ga1 S6 4_555 . 118.40(3)
S4 Ga1 S6 . . 99.93(3)
S2 Ga2 S4 1_655 . 104.61(3)
S2 Ga2 S6 1_655 4_555 106.99(3)
S2 Ga2 S8 1_655 . 124.12(3)
S4 Ga2 S6 . 4_555 117.90(3)
S4 Ga2 S8 . . 98.16(3)
S6 Ga2 S8 4_555 . 105.82(3)
S1 Ga3 S2 . . 110.72(3)
S1 Ga3 S5 . . 93.54(3)
S1 Ga3 S7 . . 113.14(3)
S2 Ga3 S5 . . 122.11(3)
S2 Ga3 S7 . . 105.79(4)
S5 Ga3 S7 . . 111.40(3)
S1 Ga4 S5 . . 94.40(3)
S1 Ga4 S7 . 3_555 120.06(3)
S1 Ga4 S8 . . 105.16(3)
S5 Ga4 S7 . 3_555 115.87(3)
S5 Ga4 S8 . . 121.53(3)
S7 Ga4 S8 3_555 . 100.69(4)
S1 Ca1 S2 . 1_554 74.89(3)
S1 Ca1 S4 . 1_454 111.74(3)
S1 Ca1 S5 . 1_454 163.07(4)
S1 Ca1 S5 . 3_555 89.75(3)
S1 Ca1 S7 . 3_455 114.26(3)
S1 Ca1 S8 . 1_455 70.50(3)
S2 Ca1 S4 1_554 1_454 75.72(3)
S2 Ca1 S5 1_554 1_454 92.74(3)
S2 Ca1 S5 1_554 3_555 86.54(3)
S2 Ca1 S7 1_554 3_455 160.92(4)
S2 Ca1 S8 1_554 1_455 127.19(3)
S4 Ca1 S5 1_454 1_454 75.27(2)
S4 Ca1 S5 1_454 3_555 146.76(4)
S4 Ca1 S7 1_454 3_455 113.32(3)
S4 Ca1 S8 1_454 1_455 81.50(3)
S5 Ca1 S5 1_454 3_555 77.80(3)
S5 Ca1 S7 1_454 3_455 74.43(3)
S5 Ca1 S8 1_454 1_455 126.39(3)
S5 Ca1 S7 3_555 3_455 77.09(3)
S5 Ca1 S8 3_555 1_455 130.86(3)
S7 Ca1 S8 3_455 1_455 71.73(3)
S1 Ca2 S3 . 1_554 128.30(3)
S1 Ca2 S3 . 4_454 97.70(3)
S1 Ca2 S4 . . 86.52(3)
S1 Ca2 S6 . . 156.52(4)
S1 Ca2 S6 . 4_455 88.01(3)
S1 Ca2 S8 . . 77.16(3)
S3 Ca2 S3 1_554 4_454 69.21(3)
S3 Ca2 S4 1_554 . 124.09(3)
S3 Ca2 S6 1_554 . 74.18(3)
S3 Ca2 S6 1_554 4_455 130.31(3)
S3 Ca2 S8 1_554 . 76.03(3)
S3 Ca2 S4 4_454 . 158.30(4)
S3 Ca2 S6 4_454 . 97.31(3)
S3 Ca2 S6 4_454 4_455 73.81(3)
S3 Ca2 S8 4_454 . 130.42(3)
S4 Ca2 S6 . . 73.08(2)
S4 Ca2 S6 . 4_455 85.13(3)
S4 Ca2 S8 . . 71.28(3)
S6 Ca2 S6 . 4_455 78.97(3)
S6 Ca2 S8 . . 106.10(3)
S6 Ca2 S8 4_455 . 152.63(3)
Ga3 S1 Ga4 . . 85.00(3)
Ga3 S1 Ca1 . . 112.55(3)
Ga3 S1 Ca2 . . 116.58(3)
Ga4 S1 Ca1 . . 120.51(4)
Ga4 S1 Ca2 . . 89.07(3)
Ca1 S1 Ca2 . . 124.13(3)
Ga2 S2 Ga3 1_455 . 100.25(3)
Ga2 S2 Ca1 1_455 1_556 89.39(3)
Ga3 S2 Ca1 . 1_556 123.91(4)
Ga1 S3 Ga1 . 4_455 102.30(3)
Ga1 S3 Ca2 . 1_556 134.04(4)
Ga1 S3 Ca2 . 4_556 95.21(3)
Ga1 S3 Ca2 4_455 1_556 92.90(3)
Ga1 S3 Ca2 4_455 4_556 141.19(4)
Ca2 S3 Ca2 1_556 4_556 99.38(3)
Ga1 S4 Ga2 . . 102.54(3)
Ga1 S4 Ca1 . 1_656 121.53(3)
Ga1 S4 Ca2 . . 91.27(3)
Ga2 S4 Ca1 . 1_656 87.56(3)
Ga2 S4 Ca2 . . 87.89(3)
Ca1 S4 Ca2 1_656 . 147.08(3)
Ga3 S5 Ga4 . . 86.08(3)
Ga3 S5 Ca1 . 1_656 109.71(4)
Ga3 S5 Ca1 . 3_555 127.11(3)
Ga4 S5 Ca1 . 1_656 122.66(3)
Ga4 S5 Ca1 . 3_555 110.69(4)
Ca1 S5 Ca1 1_656 3_555 102.20(3)
Ga1 S6 Ga2 . 4_455 112.31(4)
Ga1 S6 Ca2 . . 91.50(3)
Ga1 S6 Ca2 . 4_555 121.80(3)
Ga2 S6 Ca2 4_455 . 122.40(3)
Ga2 S6 Ca2 4_455 4_555 106.99(3)
Ca2 S6 Ca2 . 4_555 101.95(3)
Ga3 S7 Ga4 . 3_555 113.74(5)
Ga3 S7 Ca1 . 3_455 148.67(5)
Ga4 S7 Ca1 3_555 3_455 97.39(4)
Ga2 S8 Ga4 . . 104.91(4)
Ga2 S8 Ca1 . 1_655 127.28(3)
Ga2 S8 Ca2 . . 87.30(3)
Ga4 S8 Ca1 . 1_655 89.73(3)
Ga4 S8 Ca2 . . 85.67(3)
Ca1 S8 Ca2 1_655 . 144.97(3)

loop_
_geom_bond_atom_site_label_1
_geom_bond_atom_site_label_2
_geom_bond_site_symmetry_2
_geom_bond_distance
Ga1 S3 . 2.2569(11)
Ga1 S3 4_555 2.2685(8)
Ga1 S4 . 2.2522(8)
Ga1 S6 . 2.3090(9)
Ga2 S2 1_655 2.2458(9)
Ga2 S4 . 2.3116(11)
Ga2 S6 4_555 2.3048(9)
Ga2 S8 . 2.2868(8)
Ga3 S1 . 2.3190(10)
Ga3 S2 . 2.2526(11)
Ga3 S5 . 2.2989(10)
Ga3 S7 . 2.2513(10)
Ga4 S1 . 2.3062(10)
Ga4 S5 . 2.2795(10)
Ga4 S7 3_555 2.2254(11)
Ga4 S8 . 2.2936(9)
Ca1 S1 . 2.8261(10)
Ca1 S2 1_554 2.9260(14)
Ca1 S4 1_454 2.9500(11)
Ca1 S5 1_454 2.8814(10)
Ca1 S5 3_555 2.9095(11)
Ca1 S7 3_455 2.8480(14)
Ca1 S8 1_455 3.0823(13)
Ca2 S1 . 2.8522(11)
Ca2 S3 1_554 3.0538(13)
Ca2 S3 4_454 2.9762(10)
Ca2 S4 . 2.9599(10)
Ca2 S6 . 2.9059(11)
Ca2 S6 4_455 3.0127(14)
Ca2 S8 . 3.0033(13)

loop_
_geom_contact_atom_site_label_1
_geom_contact_atom_site_label_2
_geom_contact_distance
_geom_contact_site_symmetry_2
S5 S7 3.4654(14) 3_556
S7 S5 3.4654(14) 3_556

loop_
_geom_torsion_atom_site_label_1
_geom_torsion_atom_site_label_2
_geom_torsion_atom_site_label_3
_geom_torsion_atom_site_label_4
_geom_torsion_site_symmetry_1
_geom_torsion_site_symmetry_3
_geom_torsion_site_symmetry_4
_geom_torsion
S3 Ga1 S3 Ga1 . 4_555 4_555 -153.70(4)
S3 Ga1 S3 Ca2 . 4_555 4_556 -17.36(4)
S3 Ga1 S3 Ga1 4_555 . 4_455 163.03(4)
S3 Ga1 S3 Ca2 4_555 . 1_556 -90.54(5)
S3 Ga1 S3 Ca2 4_555 . 4_556 17.88(4)
S3 Ga1 S4 Ga2 . . . -167.10(3)
S3 Ga1 S4 Ca2 . . . 104.78(3)
S3 Ga1 S4 Ca1 . . 1_656 -72.20(5)
S4 Ga1 S3 Ga1 . . 4_455 -77.44(4)
S4 Ga1 S3 Ca2 . . 1_556 28.99(5)
S4 Ga1 S3 Ca2 . . 4_556 137.40(3)
S3 Ga1 S6 Ca2 . . . -106.34(3)
S3 Ga1 S6 Ga2 . . 4_455 19.83(5)
S3 Ga1 S6 Ca2 . . 4_555 148.59(4)
S6 Ga1 S3 Ga1 . . 4_455 37.16(5)
S6 Ga1 S3 Ca2 . . 1_556 143.58(4)
S6 Ga1 S3 Ca2 . . 4_556 -108.00(3)
S3 Ga1 S4 Ga2 4_555 . . -55.34(4)
S3 Ga1 S4 Ca2 4_555 . . -143.46(3)
S3 Ga1 S4 Ca1 4_555 . 1_656 39.56(6)
S4 Ga1 S3 Ga1 . 4_555 4_555 83.93(5)
S4 Ga1 S3 Ca2 . 4_555 4_556 -139.73(3)
S3 Ga1 S6 Ca2 4_555 . . 139.35(4)
S3 Ga1 S6 Ga2 4_555 . 4_455 -94.47(5)
S3 Ga1 S6 Ca2 4_555 . 4_555 34.28(5)
S6 Ga1 S3 Ga1 . 4_555 4_555 -31.56(5)
S6 Ga1 S3 Ca2 . 4_555 4_556 104.78(4)
S4 Ga1 S6 Ca2 . . . 17.50(4)
S4 Ga1 S6 Ga2 . . 4_455 143.67(4)
S4 Ga1 S6 Ca2 . . 4_555 -87.57(4)
S6 Ga1 S4 Ga2 . . . 70.95(3)
S6 Ga1 S4 Ca2 . . . -17.17(4)
S6 Ga1 S4 Ca1 . . 1_656 165.85(4)
S2 Ga2 S4 Ga1 1_655 . . 107.72(3)
S2 Ga2 S4 Ca2 1_655 . . -161.45(3)
S2 Ga2 S4 Ca1 1_655 . 1_656 -14.07(3)
S4 Ga2 S2 Ga3 . 1_655 1_655 138.58(3)
S2 Ga2 S6 Ga1 1_655 4_555 4_555 -68.55(5)
S2 Ga2 S6 Ca2 1_655 4_555 4_555 -175.65(4)
S6 Ga2 S2 Ga3 4_555 1_655 1_655 -95.60(4)
S2 Ga2 S8 Ga4 1_655 . . 61.50(6)
S2 Ga2 S8 Ca2 1_655 . . 146.29(4)
S2 Ga2 S8 Ca1 1_655 . 1_655 -39.84(7)
S8 Ga2 S2 Ga3 . 1_655 1_655 27.86(6)
S4 Ga2 S6 Ga1 . 4_555 4_555 48.85(4)
S4 Ga2 S6 Ca2 . 4_555 4_555 -58.25(5)
S6 Ga2 S4 Ga1 4_555 . . -10.94(4)
S6 Ga2 S4 Ca2 4_555 . . 79.88(3)
S6 Ga2 S4 Ca1 4_555 . 1_656 -132.73(3)
S4 Ga2 S8 Ga4 . . . -52.39(4)
S4 Ga2 S8 Ca2 . . . 32.40(3)
S4 Ga2 S8 Ca1 . . 1_655 -153.73(4)
S8 Ga2 S4 Ga1 . . . -123.75(3)
S8 Ga2 S4 Ca2 . . . -32.92(3)
S8 Ga2 S4 Ca1 . . 1_656 114.47(2)
S6 Ga2 S8 Ga4 4_555 . . -174.53(3)
S6 Ga2 S8 Ca2 4_555 . . -89.74(3)
S6 Ga2 S8 Ca1 4_555 . 1_655 84.13(5)
S8 Ga2 S6 Ga1 . 4_555 4_555 157.33(3)
S8 Ga2 S6 Ca2 . 4_555 4_555 50.23(5)
S1 Ga3 S2 Ga2 . . 1_455 30.00(4)
S1 Ga3 S2 Ca1 . . 1_556 126.23(4)
S2 Ga3 S1 Ga4 . . . 133.76(3)
S2 Ga3 S1 Ca1 . . . -105.20(4)
S2 Ga3 S1 Ca2 . . . 47.31(5)
S1 Ga3 S5 Ga4 . . . -7.49(3)
S1 Ga3 S5 Ca1 . . 1_656 115.89(3)
S1 Ga3 S5 Ca1 . . 3_555 -120.58(4)
S5 Ga3 S1 Ga4 . . . 7.41(3)
S5 Ga3 S1 Ca1 . . . 128.44(4)
S5 Ga3 S1 Ca2 . . . -79.04(4)
S1 Ga3 S7 Ga4 . . 3_555 54.29(5)
S1 Ga3 S7 Ca1 . . 3_455 -132.51(7)
S7 Ga3 S1 Ga4 . . . -107.68(3)
S7 Ga3 S1 Ca1 . . . 13.35(5)
S7 Ga3 S1 Ca2 . . . 165.87(4)
S2 Ga3 S5 Ga4 . . . -124.70(4)
S2 Ga3 S5 Ca1 . . 1_656 -1.32(5)
S2 Ga3 S5 Ca1 . . 3_555 122.21(5)
S5 Ga3 S2 Ga2 . . 1_455 138.38(3)
S5 Ga3 S2 Ca1 . . 1_556 -125.39(4)
S2 Ga3 S7 Ga4 . . 3_555 175.67(3)
S2 Ga3 S7 Ca1 . . 3_455 -11.14(9)
S7 Ga3 S2 Ga2 . . 1_455 -92.93(4)
S7 Ga3 S2 Ca1 . . 1_556 3.30(5)
S5 Ga3 S7 Ga4 . . 3_555 -49.58(5)
S5 Ga3 S7 Ca1 . . 3_455 123.62(8)
S7 Ga3 S5 Ga4 . . . 109.08(3)
S7 Ga3 S5 Ca1 . . 1_656 -127.55(4)
S7 Ga3 S5 Ca1 . . 3_555 -4.01(6)
S1 Ga4 S5 Ga3 . . . 7.54(3)
S1 Ga4 S5 Ca1 . . 1_656 -103.42(4)
S1 Ga4 S5 Ca1 . . 3_555 135.89(3)
S5 Ga4 S1 Ga3 . . . -7.48(3)
S5 Ga4 S1 Ca1 . . . -120.76(4)
S5 Ga4 S1 Ca2 . . . 109.31(3)
S1 Ga4 S7 Ga3 . 3_555 3_555 -55.77(5)
S7 Ga4 S1 Ga3 3_555 . . 115.90(4)
S7 Ga4 S1 Ca1 3_555 . . 2.62(6)
S7 Ga4 S1 Ca2 3_555 . . -127.31(4)
S1 Ga4 S8 Ga2 . . . 100.35(4)
S1 Ga4 S8 Ca2 . . . 14.31(3)
S1 Ga4 S8 Ca1 . . 1_655 -130.93(3)
S8 Ga4 S1 Ga3 . . . -131.83(3)
S8 Ga4 S1 Ca1 . . . 114.88(4)
S8 Ga4 S1 Ca2 . . . -15.04(3)
S5 Ga4 S7 Ga3 . 3_555 3_555 56.51(5)
S7 Ga4 S5 Ga3 3_555 . . -119.03(3)
S7 Ga4 S5 Ca1 3_555 . 1_656 130.02(4)
S7 Ga4 S5 Ca1 3_555 . 3_555 9.33(5)
S5 Ga4 S8 Ga2 . . . -4.69(5)
S5 Ga4 S8 Ca2 . . . -90.73(4)
S5 Ga4 S8 Ca1 . . 1_655 124.03(3)
S8 Ga4 S5 Ga3 . . . 118.33(3)
S8 Ga4 S5 Ca1 . . 1_656 7.37(6)
S8 Ga4 S5 Ca1 . . 3_555 -113.32(4)
S7 Ga4 S8 Ga2 3_555 . . -134.25(3)
S7 Ga4 S8 Ca2 3_555 . . 139.71(3)
S7 Ga4 S8 Ca1 3_555 . 1_655 -5.53(3)
S8 Ga4 S7 Ga3 . 3_555 3_555 -170.40(3)
S1 Ca1 S2 Ga3 . 1_554 1_554 129.31(4)
S2 Ca1 S1 Ga3 1_554 . . -148.00(4)
S2 Ca1 S1 Ga4 1_554 . . -50.23(4)
S2 Ca1 S1 Ca2 1_554 . . 61.91(5)
S1 Ca1 S4 Ga1 . 1_454 1_454 -25.51(7)
S1 Ca1 S4 Ga2 . 1_454 1_454 77.72(4)
S1 Ca1 S4 Ca2 . 1_454 1_454 160.05(7)
S4 Ca1 S1 Ga3 1_454 . . 144.50(4)
S4 Ca1 S1 Ga4 1_454 . . -117.73(4)
S4 Ca1 S1 Ca2 1_454 . . -5.59(7)
S1 Ca1 S5 Ga3 . 1_454 1_454 -179.34(12)
S1 Ca1 S5 Ga4 . 1_454 1_454 -81.09(14)
S5 Ca1 S1 Ga3 1_454 . . -103.81(14)
S5 Ca1 S1 Ga4 1_454 . . -6.04(16)
S5 Ca1 S1 Ca2 1_454 . . 106.10(13)
S1 Ca1 S5 Ga3 . 3_555 3_555 -41.83(5)
S1 Ca1 S5 Ga4 . 3_555 3_555 59.36(4)
S5 Ca1 S1 Ga3 3_555 . . -61.51(4)
S5 Ca1 S1 Ga4 3_555 . . 36.26(5)
S5 Ca1 S1 Ca2 3_555 . . 148.40(5)
S1 Ca1 S7 Ga3 . 3_455 3_455 -133.22(7)
S7 Ca1 S1 Ga3 3_455 . . 14.18(5)
S7 Ca1 S1 Ga4 3_455 . . 111.95(5)
S7 Ca1 S1 Ca2 3_455 . . -135.91(5)
S1 Ca1 S8 Ga2 . 1_455 1_455 -12.04(4)
S1 Ca1 S8 Ga4 . 1_455 1_455 -120.69(3)
S1 Ca1 S8 Ca2 . 1_455 1_455 157.25(6)
S8 Ca1 S1 Ga3 1_455 . . 72.56(4)
S8 Ca1 S1 Ga4 1_455 . . 170.33(4)
S8 Ca1 S1 Ca2 1_455 . . -77.53(5)
S2 Ca1 S4 Ga1 1_554 1_454 1_454 -92.49(5)
S2 Ca1 S4 Ga2 1_554 1_454 1_454 10.73(2)
S2 Ca1 S4 Ca2 1_554 1_454 1_454 93.07(8)
S4 Ca1 S2 Ga3 1_454 1_554 1_554 -113.01(4)
S2 Ca1 S5 Ga3 1_554 1_454 1_454 -136.98(3)
S2 Ca1 S5 Ga4 1_554 1_454 1_454 -38.74(5)
S5 Ca1 S2 Ga3 1_454 1_554 1_554 -38.96(4)
S2 Ca1 S5 Ga3 1_554 3_555 3_555 33.05(5)
S2 Ca1 S5 Ga4 1_554 3_555 3_555 134.24(3)
S5 Ca1 S2 Ga3 3_555 1_554 1_554 38.63(4)
S2 Ca1 S7 Ga3 1_554 3_455 3_455 -17.88(16)
S7 Ca1 S2 Ga3 3_455 1_554 1_554 7.90(13)
S2 Ca1 S8 Ga2 1_554 1_455 1_455 -64.03(6)
S2 Ca1 S8 Ga4 1_554 1_455 1_455 -172.68(3)
S2 Ca1 S8 Ca2 1_554 1_455 1_455 105.26(6)
S8 Ca1 S2 Ga3 1_455 1_554 1_554 179.61(3)
S4 Ca1 S5 Ga3 1_454 1_454 1_454 -62.52(4)
S4 Ca1 S5 Ga4 1_454 1_454 1_454 35.72(5)
S5 Ca1 S4 Ga1 1_454 1_454 1_454 170.74(5)
S5 Ca1 S4 Ga2 1_454 1_454 1_454 -86.03(3)
S5 Ca1 S4 Ca2 1_454 1_454 1_454 -3.70(8)
S4 Ca1 S5 Ga3 1_454 3_555 3_555 90.16(7)
S4 Ca1 S5 Ga4 1_454 3_555 3_555 -168.64(6)
S5 Ca1 S4 Ga1 3_555 1_454 1_454 -152.37(6)
S5 Ca1 S4 Ga2 3_555 1_454 1_454 -49.14(7)
S5 Ca1 S4 Ca2 3_555 1_454 1_454 33.19(13)
S4 Ca1 S7 Ga3 1_454 3_455 3_455 97.24(8)
S7 Ca1 S4 Ga1 3_455 1_454 1_454 105.29(5)
S7 Ca1 S4 Ga2 3_455 1_454 1_454 -151.48(3)
S7 Ca1 S4 Ca2 3_455 1_454 1_454 -69.15(9)
S4 Ca1 S8 Ga2 1_454 1_455 1_455 -128.79(4)
S4 Ca1 S8 Ga4 1_454 1_455 1_455 122.55(3)
S4 Ca1 S8 Ca2 1_454 1_455 1_455 40.50(7)
S8 Ca1 S4 Ga1 1_455 1_454 1_454 39.47(5)
S8 Ca1 S4 Ga2 1_455 1_454 1_454 142.70(3)
S8 Ca1 S4 Ca2 1_455 1_454 1_454 -134.97(8)
S5 Ca1 S5 Ga3 1_454 3_555 3_555 126.60(5)
S5 Ca1 S5 Ga4 1_454 3_555 3_555 -132.21(4)
S5 Ca1 S5 Ga3 3_555 1_454 1_454 137.15(4)
S5 Ca1 S5 Ga4 3_555 1_454 1_454 -124.60(5)
S5 Ca1 S7 Ga3 1_454 3_455 3_455 31.29(8)
S7 Ca1 S5 Ga3 3_455 1_454 1_454 57.35(4)
S7 Ca1 S5 Ga4 3_455 1_454 1_454 155.60(5)
S5 Ca1 S8 Ga2 1_454 1_455 1_455 166.65(4)
S5 Ca1 S8 Ga4 1_454 1_455 1_455 58.00(4)
S5 Ca1 S8 Ca2 1_454 1_455 1_455 -24.06(9)
S8 Ca1 S5 Ga3 1_455 1_454 1_454 4.92(6)
S8 Ca1 S5 Ga4 1_455 1_454 1_454 103.16(5)
S5 Ca1 S7 Ga3 3_555 3_455 3_455 -49.43(8)
S7 Ca1 S5 Ga3 3_455 3_555 3_555 -156.82(5)
S7 Ca1 S5 Ga4 3_455 3_555 3_555 -55.63(3)
S5 Ca1 S8 Ga2 3_555 1_455 1_455 59.76(6)
S5 Ca1 S8 Ga4 3_555 1_455 1_455 -48.89(4)
S5 Ca1 S8 Ca2 3_555 1_455 1_455 -130.95(6)
S8 Ca1 S5 Ga3 1_455 3_555 3_555 -105.41(6)
S8 Ca1 S5 Ga4 1_455 3_555 3_555 -4.21(6)
S7 Ca1 S8 Ga2 3_455 1_455 1_455 113.12(4)
S7 Ca1 S8 Ga4 3_455 1_455 1_455 4.47(2)
S7 Ca1 S8 Ca2 3_455 1_455 1_455 -77.59(6)
S8 Ca1 S7 Ga3 1_455 3_455 3_455 169.08(8)
S1 Ca2 S3 Ga1 . 1_554 1_554 -40.82(6)
S3 Ca2 S1 Ga3 1_554 . . 155.55(4)
S3 Ca2 S1 Ga4 1_554 . . 71.61(4)
S3 Ca2 S1 Ca1 1_554 . . -55.44(7)
S1 Ca2 S3 Ga1 . 4_454 4_454 -114.19(4)
S1 Ca2 S3 Ca2 . 4_454 4_455 109.55(4)
S3 Ca2 S1 Ga3 4_454 . . -134.92(4)
S3 Ca2 S1 Ga4 4_454 . . 141.13(3)
S3 Ca2 S1 Ca1 4_454 . . 14.08(6)
S1 Ca2 S4 Ga1 . . . -154.26(4)
S1 Ca2 S4 Ga2 . . . 103.24(3)
S1 Ca2 S4 Ca1 . . 1_656 21.00(9)
S4 Ca2 S1 Ga3 . . . 23.68(4)
S4 Ca2 S1 Ga4 . . . -60.26(3)
S4 Ca2 S1 Ca1 . . . 172.69(5)
S1 Ca2 S6 Ga1 . . . 17.08(11)
S1 Ca2 S6 Ga2 . . 4_455 -100.72(10)
S1 Ca2 S6 Ca2 . . 4_555 140.07(9)
S6 Ca2 S1 Ga3 . . . -5.63(13)
S6 Ca2 S1 Ga4 . . . -89.57(10)
S6 Ca2 S1 Ca1 . . . 143.38(8)
S1 Ca2 S6 Ga1 . 4_455 4_455 136.61(3)
S1 Ca2 S6 Ca2 . 4_455 4_455 -124.02(3)
S6 Ca2 S1 Ga3 4_455 . . -61.56(4)
S6 Ca2 S1 Ga4 4_455 . . -145.50(3)
S6 Ca2 S1 Ca1 4_455 . . 87.45(5)
S1 Ca2 S8 Ga2 . . . -116.60(3)
S1 Ca2 S8 Ga4 . . . -11.41(2)
S1 Ca2 S8 Ca1 . . 1_655 71.92(6)
S8 Ca2 S1 Ga3 . . . 95.26(4)
S8 Ca2 S1 Ga4 . . . 11.32(2)
S8 Ca2 S1 Ca1 . . . -115.73(5)
S3 Ca2 S3 Ga1 1_554 4_454 4_454 13.97(3)
S3 Ca2 S3 Ca2 1_554 4_454 4_455 -122.30(3)
S3 Ca2 S3 Ga1 4_454 1_554 1_554 -124.07(5)
S3 Ca2 S4 Ga1 1_554 . . 70.62(5)
S3 Ca2 S4 Ga2 1_554 . . -31.88(4)
S3 Ca2 S4 Ca1 1_554 . 1_656 -114.12(8)
S4 Ca2 S3 Ga1 . 1_554 1_554 75.36(6)
S3 Ca2 S6 Ga1 1_554 . . -147.66(3)
S3 Ca2 S6 Ga2 1_554 . 4_455 94.54(4)
S3 Ca2 S6 Ca2 1_554 . 4_555 -24.67(3)
S6 Ca2 S3 Ga1 . 1_554 1_554 131.51(4)
S3 Ca2 S6 Ga1 1_554 4_455 4_455 -81.77(5)
S3 Ca2 S6 Ca2 1_554 4_455 4_455 17.60(5)
S6 Ca2 S3 Ga1 4_455 1_554 1_554 -168.56(4)
S3 Ca2 S8 Ga2 1_554 . . 108.02(3)
S3 Ca2 S8 Ga4 1_554 . . -146.80(3)
S3 Ca2 S8 Ca1 1_554 . 1_655 -63.47(6)
S8 Ca2 S3 Ga1 . 1_554 1_554 19.95(4)
S3 Ca2 S4 Ga1 4_454 . . -52.14(11)
S3 Ca2 S4 Ga2 4_454 . . -154.64(10)
S3 Ca2 S4 Ca1 4_454 . 1_656 123.12(10)
S4 Ca2 S3 Ga1 . 4_454 4_454 145.80(9)
S4 Ca2 S3 Ca2 . 4_454 4_455 9.54(12)
S3 Ca2 S6 Ga1 4_454 . . 146.44(3)
S3 Ca2 S6 Ga2 4_454 . 4_455 28.64(5)
S3 Ca2 S6 Ca2 4_454 . 4_555 -90.57(3)
S6 Ca2 S3 Ga1 . 4_454 4_454 83.93(4)
S6 Ca2 S3 Ca2 . 4_454 4_455 -52.34(4)
S3 Ca2 S6 Ga1 4_454 4_455 4_455 -124.78(4)
S3 Ca2 S6 Ca2 4_454 4_455 4_455 -25.41(3)
S6 Ca2 S3 Ga1 4_455 4_454 4_454 160.16(3)
S6 Ca2 S3 Ca2 4_455 4_454 4_455 23.89(3)
S3 Ca2 S8 Ga2 4_454 . . 154.19(4)
S3 Ca2 S8 Ga4 4_454 . . -100.62(4)
S3 Ca2 S8 Ca1 4_454 . 1_655 -17.29(9)
S8 Ca2 S3 Ga1 . 4_454 4_454 -34.53(5)
S8 Ca2 S3 Ca2 . 4_454 4_455 -170.80(4)
S4 Ca2 S6 Ga1 . . . -13.63(3)
S4 Ca2 S6 Ga2 . . 4_455 -131.43(5)
S4 Ca2 S6 Ca2 . . 4_555 109.36(3)
S6 Ca2 S4 Ga1 . . . 13.98(3)
S6 Ca2 S4 Ga2 . . . -88.53(3)
S6 Ca2 S4 Ca1 . . 1_656 -170.76(8)
S4 Ca2 S6 Ga1 . 4_455 4_455 49.94(4)
S4 Ca2 S6 Ca2 . 4_455 4_455 149.31(3)
S6 Ca2 S4 Ga1 4_455 . . -65.96(3)
S6 Ca2 S4 Ga2 4_455 . . -168.46(3)
S6 Ca2 S4 Ca1 4_455 . 1_656 109.30(8)
S4 Ca2 S8 Ga2 . . . -25.94(2)
S4 Ca2 S8 Ga4 . . . 79.25(3)
S4 Ca2 S8 Ca1 . . 1_655 162.58(6)
S8 Ca2 S4 Ga1 . . . 128.13(3)
S8 Ca2 S4 Ga2 . . . 25.63(2)
S8 Ca2 S4 Ca1 . . 1_656 -56.61(8)
S6 Ca2 S6 Ga1 . 4_455 4_455 -23.74(4)
S6 Ca2 S6 Ca2 . 4_455 4_455 75.63(3)
S6 Ca2 S6 Ga1 4_455 . . 74.59(3)
S6 Ca2 S6 Ga2 4_455 . 4_455 -43.21(4)
S6 Ca2 S6 Ca2 4_455 . 4_555 -162.43(3)
S6 Ca2 S8 Ga2 . . . 39.37(3)
S6 Ca2 S8 Ga4 . . . 144.56(3)
S6 Ca2 S8 Ca1 . . 1_655 -132.12(6)
S8 Ca2 S6 Ga1 . . . -77.71(4)
S8 Ca2 S6 Ga2 . . 4_455 164.48(4)
S8 Ca2 S6 Ca2 . . 4_555 45.27(3)
S6 Ca2 S8 Ga2 4_455 . . -57.78(7)
S6 Ca2 S8 Ga4 4_455 . . 47.41(7)
S6 Ca2 S8 Ca1 4_455 . 1_655 130.74(7)
S8 Ca2 S6 Ga1 . 4_455 4_455 80.03(8)
S8 Ca2 S6 Ca2 . 4_455 4_455 179.40(6)
